data_4067591
loop_
_publ_author_name
'Panda, Tarun K.'
'Tsurugi, Hayato'
'Pal, Kuntal'
'Kaneko, Hiroshi'
'Mashima, Kazushi'

_publ_section_title
;
 Highly Reactive Metal&#x2212;Nitrogen Bond Induced C&#x2212;H Bond
 Activation and Azametallacycle Formation
;
_journal_issue 1
_journal_name_full Organometallics
_journal_page_first 34
_journal_paper_doi 10.1021/om901027v
_journal_volume 29
_journal_year 2010
_chemical_formula_moiety 'C34 H68 N8 Zr'
_chemical_formula_sum 'C34 H68 N8 Zr'
_chemical_formula_weight 680.18
_chemical_name_common 4b
_chemical_name_systematic
;
 ?
;
_space_group_IT_number 14
_symmetry_cell_setting monoclinic
_symmetry_space_group_name_Hall '-P 2ybc'
_symmetry_space_group_name_H-M 'P 1 21/c 1'
_atom_sites_solution_hydrogens geom
_atom_sites_solution_primary direct
_atom_sites_solution_secondary difmap
_audit_creation_method SHELXL-97
_cell_angle_alpha 90
_cell_angle_beta 103.052(5)
_cell_angle_gamma 90
_cell_formula_units_Z 4
_cell_length_a 10.405(5)
_cell_length_b 34.789(5)
_cell_length_c 10.519(5)
_cell_measurement_temperature 120(2)
_cell_measurement_theta_max 30.5
_cell_measurement_theta_min 3.0
_cell_volume 3709(3)
_computing_cell_refinement 'RAPID-AUTO (Rigaku, 1998)'
_computing_data_collection 'RAPID-AUTO (Rigaku, 1998)'
_computing_data_reduction 'teXan (Rigaku/MSC, 2004)'
_computing_molecular_graphics Ortep-32
_computing_publication_material WinGX
_computing_structure_refinement 'SHELXL-97 (Sheldrick, 1997)'
_computing_structure_solution 'SIR 97'
_diffrn_ambient_temperature 120(2)
_diffrn_detector_area_resol_mean 10.00
_diffrn_measured_fraction_theta_full 0.998
_diffrn_measured_fraction_theta_max 0.998
_diffrn_measurement_device_type 'Rigaku RAXIS-RAPID Imaging Plate'
_diffrn_measurement_method \w
_diffrn_radiation_monochromator graphite
_diffrn_radiation_source 'fine-focus sealed tube'
_diffrn_radiation_type MoK\a
_diffrn_radiation_wavelength 0.71075
_diffrn_reflns_av_R_equivalents 0.0735
_diffrn_reflns_av_sigmaI/netI 0.0407
_diffrn_reflns_limit_h_max 14
_diffrn_reflns_limit_h_min -14
_diffrn_reflns_limit_k_max 49
_diffrn_reflns_limit_k_min -46
_diffrn_reflns_limit_l_max 14
_diffrn_reflns_limit_l_min -14
_diffrn_reflns_number 86394
_diffrn_reflns_theta_full 30.46
_diffrn_reflns_theta_max 30.46
_diffrn_reflns_theta_min 3.04
_exptl_absorpt_coefficient_mu 0.330
_exptl_absorpt_correction_T_max 0.946
_exptl_absorpt_correction_T_min 0.932
_exptl_absorpt_correction_type empirical
_exptl_absorpt_process_details
;
Higashi, H. (1995), ABSCOR: Program for Absorption
Correction, Rigaku Corporation, Tokyo, Japan.
;
_exptl_crystal_colour Colorless
_exptl_crystal_density_diffrn 1.218
_exptl_crystal_density_method 'not measured'
_exptl_crystal_description Platelet
_exptl_crystal_F_000 1472
_exptl_crystal_size_max 0.21
_exptl_crystal_size_mid 0.19
_exptl_crystal_size_min 0.17
_refine_diff_density_max 1.255
_refine_diff_density_min -0.728
_refine_diff_density_rms 0.074
_refine_ls_extinction_method none
_refine_ls_goodness_of_fit_ref 1.051
_refine_ls_hydrogen_treatment constr
_refine_ls_matrix_type full
_refine_ls_number_parameters 396
_refine_ls_number_reflns 11240
_refine_ls_number_restraints 0
_refine_ls_restrained_S_all 1.051
_refine_ls_R_factor_all 0.0647
_refine_ls_R_factor_gt 0.0487
_refine_ls_shift/su_max 0.000
_refine_ls_shift/su_mean 0.000
_refine_ls_structure_factor_coef Fsqd
_refine_ls_weighting_details 'calc w=1/[\s^2^(Fo^2^)+(0.0391P)^2^+3.7978P] where P=(Fo^2^+2Fc^2^)/3'
_refine_ls_weighting_scheme calc
_refine_ls_wR_factor_gt 0.1012
_refine_ls_wR_factor_ref 0.1079
_reflns_number_gt 9202
_reflns_number_total 11240
_reflns_threshold_expression >2sigma(I)
_cod_data_source_file om901027v_si_002.cif
_cod_data_source_block 4b
_cod_original_sg_symbol_H-M 'P 21/c'
_cod_database_code 4067591

loop_
_symmetry_equiv_pos_as_xyz
'x, y, z'
'-x, y+1/2, -z+1/2'
'-x, -y, -z'
'x, -y-1/2, z-1/2'

loop_
_atom_site_label
_atom_site_type_symbol
_atom_site_fract_x
_atom_site_fract_y
_atom_site_fract_z
_atom_site_U_iso_or_equiv
_atom_site_adp_type
_atom_site_occupancy
_atom_site_symmetry_multiplicity
_atom_site_calc_flag
_atom_site_refinement_flags
Zr1 Zr -0.059559(18) 0.113558(5) -0.188448(18) 0.01738(5) Uani 1 1 d .
N1 N 0.08901(16) 0.16038(5) -0.18008(16) 0.0196(3) Uani 1 1 d .
N2 N -0.12296(16) 0.17694(5) -0.24645(17) 0.0211(3) Uani 1 1 d .
N3 N 0.04306(18) 0.22571(5) -0.2407(2) 0.0283(4) Uani 1 1 d .
N4 N -0.23419(16) 0.08988(5) -0.33164(16) 0.0191(3) Uani 1 1 d .
N5 N -0.04693(16) 0.09661(5) -0.40094(16) 0.0192(3) Uani 1 1 d .
N6 N -0.23653(17) 0.07156(5) -0.55203(17) 0.0236(3) Uani 1 1 d .
N7 N -0.12630(18) 0.11928(5) -0.01594(17) 0.0256(4) Uani 1 1 d .
N8 N 0.05744(17) 0.06642(5) -0.11002(18) 0.0242(4) Uani 1 1 d .
C1 C -0.17224(18) 0.08560(5) -0.43099(19) 0.0182(4) Uani 1 1 d .
C2 C 0.00145(19) 0.18870(5) -0.2238(2) 0.0204(4) Uani 1 1 d .
C3 C -0.33998(19) 0.06286(6) -0.3218(2) 0.0203(4) Uani 1 1 d .
H9 H -0.3997 0.0606 -0.4081 0.024 Uiso 1 1 calc R
C4 C -0.28384(19) 0.02281(6) -0.2802(2) 0.0228(4) Uani 1 1 d .
H22A H -0.2390 0.0130 -0.3449 0.027 Uiso 1 1 calc R
H22B H -0.2195 0.0248 -0.1978 0.027 Uiso 1 1 calc R
C5 C -0.3923(2) -0.00533(6) -0.2652(2) 0.0251(4) Uani 1 1 d .
H32A H -0.4534 -0.0088 -0.3488 0.030 Uiso 1 1 calc R
H32B H -0.3534 -0.0301 -0.2367 0.030 Uiso 1 1 calc R
C6 C -0.4662(2) 0.00974(6) -0.1661(2) 0.0279(4) Uani 1 1 d .
H18A H -0.4065 0.0113 -0.0810 0.034 Uiso 1 1 calc R
H18B H -0.5367 -0.0079 -0.1600 0.034 Uiso 1 1 calc R
C7 C -0.5240(2) 0.04934(7) -0.2061(2) 0.0295(5) Uani 1 1 d .
H23A H -0.5658 0.0591 -0.1390 0.035 Uiso 1 1 calc R
H23B H -0.5912 0.0471 -0.2863 0.035 Uiso 1 1 calc R
C8 C -0.4187(2) 0.07792(6) -0.2265(2) 0.0263(4) Uani 1 1 d .
H19A H -0.4609 0.1019 -0.2594 0.032 Uiso 1 1 calc R
H19B H -0.3589 0.0831 -0.1433 0.032 Uiso 1 1 calc R
C9 C 0.03142(19) 0.10108(6) -0.49978(19) 0.0197(4) Uani 1 1 d .
H100 H -0.0245 0.0955 -0.5860 0.024 Uiso 1 1 calc R
C10 C 0.1467(2) 0.07284(6) -0.4718(2) 0.0250(4) Uani 1 1 d .
H13A H 0.1982 0.0771 -0.3839 0.030 Uiso 1 1 calc R
H13B H 0.1125 0.0468 -0.4765 0.030 Uiso 1 1 calc R
C11 C 0.2364(2) 0.07705(7) -0.5680(2) 0.0293(5) Uani 1 1 d .
H27A H 0.3102 0.0594 -0.5440 0.035 Uiso 1 1 calc R
H27B H 0.1876 0.0704 -0.6551 0.035 Uiso 1 1 calc R
C12 C 0.2880(2) 0.11808(7) -0.5680(2) 0.0305(5) Uani 1 1 d .
H26A H 0.3458 0.1237 -0.4839 0.037 Uiso 1 1 calc R
H26B H 0.3391 0.1205 -0.6342 0.037 Uiso 1 1 calc R
C13 C 0.1749(2) 0.14688(7) -0.5952(2) 0.0289(5) Uani 1 1 d .
H16A H 0.2105 0.1728 -0.5880 0.035 Uiso 1 1 calc R
H16B H 0.1237 0.1434 -0.6836 0.035 Uiso 1 1 calc R
C14 C 0.0850(2) 0.14202(6) -0.4996(2) 0.0244(4) Uani 1 1 d .
H17A H 0.0116 0.1598 -0.5228 0.029 Uiso 1 1 calc R
H17B H 0.1340 0.1484 -0.4123 0.029 Uiso 1 1 calc R
C15 C -0.3637(2) 0.08682(7) -0.6180(2) 0.0302(5) Uani 1 1 d .
H25A H -0.4291 0.0669 -0.6269 0.045 Uiso 1 1 calc R
H25B H -0.3589 0.0960 -0.7028 0.045 Uiso 1 1 calc R
H25C H -0.3873 0.1076 -0.5679 0.045 Uiso 1 1 calc R
C16 C -0.1870(2) 0.03941(6) -0.6137(2) 0.0281(4) Uani 1 1 d .
H21A H -0.1042 0.0311 -0.5602 0.042 Uiso 1 1 calc R
H21B H -0.1745 0.0471 -0.6977 0.042 Uiso 1 1 calc R
H21C H -0.2492 0.0186 -0.6240 0.042 Uiso 1 1 calc R
C17 C 0.1314(2) 0.06205(7) 0.0239(2) 0.0337(5) Uani 1 1 d .
H43A H 0.1065 0.0385 0.0591 0.051 Uiso 1 1 calc R
H43B H 0.1126 0.0833 0.0752 0.051 Uiso 1 1 calc R
H43C H 0.2241 0.0615 0.0260 0.051 Uiso 1 1 calc R
C18 C 0.0818(2) 0.03268(6) -0.1836(2) 0.0286(5) Uani 1 1 d .
H24A H 0.1740 0.0312 -0.1832 0.043 Uiso 1 1 calc R
H24B H 0.0316 0.0347 -0.2720 0.043 Uiso 1 1 calc R
H24C H 0.0557 0.0099 -0.1442 0.043 Uiso 1 1 calc R
C19 C -0.1509(2) 0.08796(8) 0.0676(2) 0.0352(5) Uani 1 1 d .
H38A H -0.0945 0.0908 0.1529 0.053 Uiso 1 1 calc R
H38B H -0.1331 0.0638 0.0308 0.053 Uiso 1 1 calc R
H38C H -0.2414 0.0887 0.0742 0.053 Uiso 1 1 calc R
C20 C -0.1530(2) 0.15552(7) 0.0425(2) 0.0314(5) Uani 1 1 d .
H31A H -0.2432 0.1560 0.0501 0.047 Uiso 1 1 calc R
H31B H -0.1375 0.1765 -0.0115 0.047 Uiso 1 1 calc R
H31C H -0.0958 0.1580 0.1276 0.047 Uiso 1 1 calc R
C21 C -0.2332(2) 0.19925(6) -0.3230(2) 0.0244(4) Uani 1 1 d .
H30 H -0.2262 0.2256 -0.2890 0.029 Uiso 1 1 calc R
C22 C -0.3632(2) 0.18248(8) -0.3057(3) 0.0351(5) Uani 1 1 d .
H36A H -0.3634 0.1817 -0.2136 0.042 Uiso 1 1 calc R
H36B H -0.3723 0.1564 -0.3388 0.042 Uiso 1 1 calc R
C23 C -0.4801(2) 0.20659(8) -0.3783(3) 0.0422(6) Uani 1 1 d .
H33A H -0.5618 0.1947 -0.3689 0.051 Uiso 1 1 calc R
H33B H -0.4754 0.2320 -0.3398 0.051 Uiso 1 1 calc R
C24 C -0.4800(3) 0.20998(8) -0.5210(3) 0.0427(6) Uani 1 1 d .
H41A H -0.5498 0.2274 -0.5625 0.051 Uiso 1 1 calc R
H41B H -0.4983 0.1850 -0.5619 0.051 Uiso 1 1 calc R
C25 C -0.3496(3) 0.22465(11) -0.5426(3) 0.0569(9) Uani 1 1 d .
H40A H -0.3383 0.2513 -0.5152 0.068 Uiso 1 1 calc R
H40B H -0.3507 0.2236 -0.6350 0.068 Uiso 1 1 calc R
C26 C -0.2327(3) 0.20100(9) -0.4668(3) 0.0438(7) Uani 1 1 d .
H29A H -0.2375 0.1751 -0.5021 0.053 Uiso 1 1 calc R
H29B H -0.1509 0.2125 -0.4774 0.053 Uiso 1 1 calc R
C27 C 0.21785(18) 0.16951(6) -0.09538(19) 0.0202(4) Uani 1 1 d .
H10 H 0.2443 0.1950 -0.1195 0.024 Uiso 1 1 calc R
C28 C 0.3217(2) 0.14085(7) -0.1149(2) 0.0284(5) Uani 1 1 d .
H28A H 0.3289 0.1414 -0.2053 0.034 Uiso 1 1 calc R
H28B H 0.2952 0.1151 -0.0960 0.034 Uiso 1 1 calc R
C29 C 0.4561(2) 0.15017(8) -0.0260(2) 0.0366(6) Uani 1 1 d .
H35A H 0.5191 0.1305 -0.0364 0.044 Uiso 1 1 calc R
H35B H 0.4872 0.1746 -0.0520 0.044 Uiso 1 1 calc R
C30 C 0.4490(2) 0.15228(7) 0.1167(2) 0.0335(5) Uani 1 1 d .
H42A H 0.5341 0.1600 0.1691 0.040 Uiso 1 1 calc R
H42B H 0.4284 0.1270 0.1460 0.040 Uiso 1 1 calc R
C31 C 0.3441(2) 0.18087(7) 0.1355(2) 0.0269(4) Uani 1 1 d .
H20A H 0.3694 0.2066 0.1150 0.032 Uiso 1 1 calc R
H20B H 0.3373 0.1806 0.2260 0.032 Uiso 1 1 calc R
C32 C 0.21049(19) 0.17074(6) 0.0477(2) 0.0241(4) Uani 1 1 d .
H34A H 0.1821 0.1459 0.0729 0.029 Uiso 1 1 calc R
H34B H 0.1457 0.1897 0.0590 0.029 Uiso 1 1 calc R
C33 C -0.0244(3) 0.25952(7) -0.2103(3) 0.0459(7) Uani 1 1 d .
H37A H -0.0804 0.2694 -0.2887 0.069 Uiso 1 1 calc R
H37B H 0.0392 0.2787 -0.1726 0.069 Uiso 1 1 calc R
H37C H -0.0770 0.2530 -0.1493 0.069 Uiso 1 1 calc R
C34 C 0.1473(2) 0.23280(7) -0.3100(3) 0.0362(5) Uani 1 1 d .
H39A H 0.1859 0.2088 -0.3267 0.054 Uiso 1 1 calc R
H39B H 0.2139 0.2488 -0.2577 0.054 Uiso 1 1 calc R
H39C H 0.1108 0.2455 -0.3913 0.054 Uiso 1 1 calc R

loop_
_atom_site_aniso_label
_atom_site_aniso_U_11
_atom_site_aniso_U_22
_atom_site_aniso_U_33
_atom_site_aniso_U_23
_atom_site_aniso_U_13
_atom_site_aniso_U_12
Zr1 0.01790(9) 0.01671(9) 0.01705(9) 0.00077(7) 0.00293(6) -0.00115(7)
N1 0.0169(7) 0.0183(8) 0.0224(8) 0.0020(6) 0.0015(6) -0.0007(6)
N2 0.0176(8) 0.0188(8) 0.0251(9) 0.0022(6) 0.0008(6) 0.0009(6)
N3 0.0268(9) 0.0169(8) 0.0394(11) 0.0018(7) 0.0036(8) -0.0020(7)
N4 0.0168(7) 0.0203(8) 0.0205(8) -0.0015(6) 0.0048(6) -0.0029(6)
N5 0.0169(7) 0.0222(8) 0.0194(8) 0.0002(6) 0.0057(6) -0.0007(6)
N6 0.0215(8) 0.0275(9) 0.0199(8) -0.0050(7) 0.0009(7) 0.0008(7)
N7 0.0267(9) 0.0310(10) 0.0189(8) -0.0001(7) 0.0051(7) -0.0033(7)
N8 0.0243(9) 0.0212(9) 0.0257(9) 0.0054(7) 0.0024(7) 0.0005(6)
C1 0.0194(9) 0.0157(9) 0.0194(9) 0.0004(7) 0.0041(7) 0.0006(7)
C2 0.0232(9) 0.0153(9) 0.0221(10) -0.0003(7) 0.0036(7) -0.0021(7)
C3 0.0167(9) 0.0223(10) 0.0220(10) -0.0011(7) 0.0047(7) -0.0027(7)
C4 0.0197(9) 0.0211(10) 0.0293(11) 0.0014(8) 0.0090(8) 0.0003(7)
C5 0.0250(10) 0.0230(10) 0.0287(11) 0.0000(8) 0.0090(8) -0.0030(8)
C6 0.0273(11) 0.0306(11) 0.0287(11) 0.0022(8) 0.0123(9) -0.0041(8)
C7 0.0217(10) 0.0312(12) 0.0394(13) -0.0018(9) 0.0151(9) -0.0012(8)
C8 0.0220(10) 0.0247(10) 0.0350(12) -0.0029(8) 0.0127(9) -0.0006(8)
C9 0.0196(9) 0.0225(9) 0.0180(9) -0.0006(7) 0.0064(7) 0.0002(7)
C10 0.0250(10) 0.0256(10) 0.0266(11) 0.0037(8) 0.0102(8) 0.0043(8)
C11 0.0303(11) 0.0331(12) 0.0287(11) 0.0015(9) 0.0154(9) 0.0081(9)
C12 0.0227(10) 0.0384(13) 0.0340(12) 0.0043(9) 0.0140(9) 0.0038(9)
C13 0.0281(11) 0.0297(11) 0.0325(12) 0.0079(9) 0.0140(9) 0.0006(8)
C14 0.0251(10) 0.0237(10) 0.0277(11) 0.0010(8) 0.0126(8) 0.0014(8)
C15 0.0275(11) 0.0321(12) 0.0268(11) 0.0042(9) -0.0027(9) -0.0007(9)
C16 0.0360(12) 0.0241(10) 0.0247(11) -0.0058(8) 0.0081(9) -0.0035(8)
C17 0.0320(12) 0.0302(12) 0.0340(13) 0.0121(9) -0.0027(10) -0.0006(9)
C18 0.0281(11) 0.0219(10) 0.0373(12) 0.0051(9) 0.0104(9) 0.0033(8)
C19 0.0372(13) 0.0456(14) 0.0234(11) 0.0058(10) 0.0083(10) -0.0086(10)
C20 0.0297(11) 0.0419(13) 0.0236(11) -0.0049(9) 0.0083(9) 0.0015(9)
C21 0.0219(10) 0.0180(9) 0.0297(11) 0.0025(8) -0.0018(8) 0.0029(7)
C22 0.0228(11) 0.0473(15) 0.0350(13) 0.0064(10) 0.0057(9) 0.0054(10)
C23 0.0258(12) 0.0500(16) 0.0480(16) -0.0016(12) 0.0026(11) 0.0116(11)
C24 0.0338(13) 0.0433(15) 0.0414(15) 0.0020(11) -0.0113(11) 0.0063(11)
C25 0.0435(16) 0.076(2) 0.0461(17) 0.0323(16) -0.0004(13) 0.0120(15)
C26 0.0311(13) 0.0644(18) 0.0356(14) 0.0200(13) 0.0065(11) 0.0084(12)
C27 0.0161(9) 0.0220(10) 0.0213(10) 0.0006(7) 0.0013(7) -0.0019(7)
C28 0.0194(10) 0.0417(13) 0.0240(11) -0.0078(9) 0.0045(8) 0.0046(8)
C29 0.0192(10) 0.0557(16) 0.0337(13) -0.0114(11) 0.0039(9) 0.0062(10)
C30 0.0234(11) 0.0432(14) 0.0299(12) -0.0032(10) -0.0021(9) 0.0061(9)
C31 0.0222(10) 0.0353(12) 0.0217(10) -0.0061(8) 0.0016(8) -0.0007(8)
C32 0.0190(9) 0.0277(11) 0.0257(11) -0.0071(8) 0.0052(8) -0.0007(7)
C33 0.0371(14) 0.0227(12) 0.072(2) -0.0104(12) 0.0001(13) -0.0001(10)
C34 0.0375(13) 0.0336(13) 0.0361(13) 0.0089(10) 0.0053(10) -0.0108(10)

loop_
_atom_type_symbol
_atom_type_description
_atom_type_scat_dispersion_real
_atom_type_scat_dispersion_imag
_atom_type_scat_source
C C 0.0030 0.0020 'International Tables Vol C Tables 4.2.6.8 and 6.1.1.4'
H H 0.0000 0.0000 'International Tables Vol C Tables 4.2.6.8 and 6.1.1.4'
N N 0.0060 0.0030 'International Tables Vol C Tables 4.2.6.8 and 6.1.1.4'
Zr Zr -2.9670 0.5600 'International Tables Vol C Tables 4.2.6.8 and 6.1.1.4'

loop_
_geom_angle_atom_site_label_1
_geom_angle_atom_site_label_2
_geom_angle_atom_site_label_3
_geom_angle
N7 Zr1 N8 90.58(7)
N7 Zr1 N1 104.99(7)
N8 Zr1 N1 102.69(7)
N7 Zr1 N4 103.91(7)
N8 Zr1 N4 106.72(7)
N1 Zr1 N4 138.09(6)
N7 Zr1 N2 90.41(7)
N8 Zr1 N2 160.52(6)
N1 Zr1 N2 58.36(6)
N4 Zr1 N2 91.90(6)
N7 Zr1 N5 162.07(6)
N8 Zr1 N5 91.49(7)
N1 Zr1 N5 91.93(6)
N4 Zr1 N5 58.51(6)
N2 Zr1 N5 93.53(6)
N7 Zr1 C2 99.19(7)
N8 Zr1 C2 131.98(7)
N1 Zr1 C2 29.38(6)
N4 Zr1 C2 115.98(6)
N2 Zr1 C2 28.99(6)
N5 Zr1 C2 92.63(6)
N7 Zr1 C1 133.33(7)
N8 Zr1 C1 100.22(7)
N1 Zr1 C1 116.31(6)
N4 Zr1 C1 29.51(6)
N2 Zr1 C1 93.19(6)
N5 Zr1 C1 29.00(6)
C2 Zr1 C1 106.06(6)
C2 N1 C27 120.18(16)
C2 N1 Zr1 96.37(12)
C27 N1 Zr1 135.33(13)
C2 N2 C21 123.08(17)
C2 N2 Zr1 92.15(12)
C21 N2 Zr1 141.32(13)
C2 N3 C33 123.3(2)
C2 N3 C34 120.78(19)
C33 N3 C34 115.3(2)
C1 N4 C3 118.61(16)
C1 N4 Zr1 95.97(12)
C3 N4 Zr1 134.07(13)
C1 N5 C9 122.35(17)
C1 N5 Zr1 92.07(12)
C9 N5 Zr1 144.00(13)
C1 N6 C16 122.52(17)
C1 N6 C15 120.64(17)
C16 N6 C15 116.66(18)
C20 N7 C19 108.42(18)
C20 N7 Zr1 125.47(14)
C19 N7 Zr1 126.10(15)
C17 N8 C18 108.23(18)
C17 N8 Zr1 126.64(15)
C18 N8 Zr1 125.10(14)
N5 C1 N4 113.44(17)
N5 C1 N6 124.39(17)
N4 C1 N6 122.16(17)
N5 C1 Zr1 58.93(10)
N4 C1 Zr1 54.52(10)
N6 C1 Zr1 176.62(14)
N2 C2 N1 113.08(17)
N2 C2 N3 125.82(18)
N1 C2 N3 121.09(18)
N2 C2 Zr1 58.85(10)
N1 C2 Zr1 54.25(10)
N3 C2 Zr1 175.22(15)
N4 C3 C8 110.43(16)
N4 C3 C4 110.96(15)
C8 C3 C4 110.51(17)
N4 C3 H9 108.3
C8 C3 H9 108.3
C4 C3 H9 108.3
C5 C4 C3 111.61(16)
C5 C4 H22A 109.3
C3 C4 H22A 109.3
C5 C4 H22B 109.3
C3 C4 H22B 109.3
H22A C4 H22B 108.0
C6 C5 C4 110.44(17)
C6 C5 H32A 109.6
C4 C5 H32A 109.6
C6 C5 H32B 109.6
C4 C5 H32B 109.6
H32A C5 H32B 108.1
C5 C6 C7 110.61(18)
C5 C6 H18A 109.5
C7 C6 H18A 109.5
C5 C6 H18B 109.5
C7 C6 H18B 109.5
H18A C6 H18B 108.1
C6 C7 C8 112.06(18)
C6 C7 H23A 109.2
C8 C7 H23A 109.2
C6 C7 H23B 109.2
C8 C7 H23B 109.2
H23A C7 H23B 107.9
C3 C8 C7 112.18(18)
C3 C8 H19A 109.2
C7 C8 H19A 109.2
C3 C8 H19B 109.2
C7 C8 H19B 109.2
H19A C8 H19B 107.9
N5 C9 C14 111.01(16)
N5 C9 C10 109.49(16)
C14 C9 C10 109.19(16)
N5 C9 H100 109.0
C14 C9 H100 109.0
C10 C9 H100 109.0
C11 C10 C9 112.41(17)
C11 C10 H13A 109.1
C9 C10 H13A 109.1
C11 C10 H13B 109.1
C9 C10 H13B 109.1
H13A C10 H13B 107.9
C12 C11 C10 110.91(18)
C12 C11 H27A 109.5
C10 C11 H27A 109.5
C12 C11 H27B 109.5
C10 C11 H27B 109.5
H27A C11 H27B 108.0
C13 C12 C11 111.03(18)
C13 C12 H26A 109.4
C11 C12 H26A 109.4
C13 C12 H26B 109.4
C11 C12 H26B 109.4
H26A C12 H26B 108.0
C14 C13 C12 111.44(18)
C14 C13 H16A 109.3
C12 C13 H16A 109.3
C14 C13 H16B 109.3
C12 C13 H16B 109.3
H16A C13 H16B 108.0
C13 C14 C9 112.29(17)
C13 C14 H17A 109.1
C9 C14 H17A 109.1
C13 C14 H17B 109.1
C9 C14 H17B 109.1
H17A C14 H17B 107.9
N6 C15 H25A 109.5
N6 C15 H25B 109.5
H25A C15 H25B 109.5
N6 C15 H25C 109.5
H25A C15 H25C 109.5
H25B C15 H25C 109.5
N6 C16 H21A 109.5
N6 C16 H21B 109.5
H21A C16 H21B 109.5
N6 C16 H21C 109.5
H21A C16 H21C 109.5
H21B C16 H21C 109.5
N8 C17 H43A 109.5
N8 C17 H43B 109.5
H43A C17 H43B 109.5
N8 C17 H43C 109.5
H43A C17 H43C 109.5
H43B C17 H43C 109.5
N8 C18 H24A 109.5
N8 C18 H24B 109.5
H24A C18 H24B 109.5
N8 C18 H24C 109.5
H24A C18 H24C 109.5
H24B C18 H24C 109.5
N7 C19 H38A 109.5
N7 C19 H38B 109.5
H38A C19 H38B 109.5
N7 C19 H38C 109.5
H38A C19 H38C 109.5
H38B C19 H38C 109.5
N7 C20 H31A 109.5
N7 C20 H31B 109.5
H31A C20 H31B 109.5
N7 C20 H31C 109.5
H31A C20 H31C 109.5
H31B C20 H31C 109.5
N2 C21 C26 113.04(18)
N2 C21 C22 109.75(17)
C26 C21 C22 109.78(19)
N2 C21 H30 108.0
C26 C21 H30 108.0
C22 C21 H30 108.0
C21 C22 C23 111.0(2)
C21 C22 H36A 109.4
C23 C22 H36A 109.4
C21 C22 H36B 109.4
C23 C22 H36B 109.4
H36A C22 H36B 108.0
C24 C23 C22 111.1(2)
C24 C23 H33A 109.4
C22 C23 H33A 109.4
C24 C23 H33B 109.4
C22 C23 H33B 109.4
H33A C23 H33B 108.0
C23 C24 C25 112.3(2)
C23 C24 H41A 109.2
C25 C24 H41A 109.2
C23 C24 H41B 109.2
C25 C24 H41B 109.2
H41A C24 H41B 107.9
C24 C25 C26 111.9(2)
C24 C25 H40A 109.2
C26 C25 H40A 109.2
C24 C25 H40B 109.2
C26 C25 H40B 109.2
H40A C25 H40B 107.9
C21 C26 C25 111.1(2)
C21 C26 H29A 109.4
C25 C26 H29A 109.4
C21 C26 H29B 109.4
C25 C26 H29B 109.4
H29A C26 H29B 108.0
N1 C27 C32 111.27(16)
N1 C27 C28 110.88(17)
C32 C27 C28 110.37(17)
N1 C27 H10 108.1
C32 C27 H10 108.1
C28 C27 H10 108.1
C27 C28 C29 110.98(18)
C27 C28 H28A 109.4
C29 C28 H28A 109.4
C27 C28 H28B 109.4
C29 C28 H28B 109.4
H28A C28 H28B 108.0
C30 C29 C28 111.85(19)
C30 C29 H35A 109.2
C28 C29 H35A 109.2
C30 C29 H35B 109.2
C28 C29 H35B 109.2
H35A C29 H35B 107.9
C29 C30 C31 110.85(19)
C29 C30 H42A 109.5
C31 C30 H42A 109.5
C29 C30 H42B 109.5
C31 C30 H42B 109.5
H42A C30 H42B 108.1
C30 C31 C32 110.60(18)
C30 C31 H20A 109.5
C32 C31 H20A 109.5
C30 C31 H20B 109.5
C32 C31 H20B 109.5
H20A C31 H20B 108.1
C27 C32 C31 111.24(17)
C27 C32 H34A 109.4
C31 C32 H34A 109.4
C27 C32 H34B 109.4
C31 C32 H34B 109.4
H34A C32 H34B 108.0
N3 C33 H37A 109.5
N3 C33 H37B 109.5
H37A C33 H37B 109.5
N3 C33 H37C 109.5
H37A C33 H37C 109.5
H37B C33 H37C 109.5
N3 C34 H39A 109.5
N3 C34 H39B 109.5
H39A C34 H39B 109.5
N3 C34 H39C 109.5
H39A C34 H39C 109.5
H39B C34 H39C 109.5

loop_
_geom_bond_atom_site_label_1
_geom_bond_atom_site_label_2
_geom_bond_distance
Zr1 N7 2.094(2)
Zr1 N8 2.0971(17)
Zr1 N1 2.2337(17)
Zr1 N4 2.2390(18)
Zr1 N2 2.3426(17)
Zr1 N5 2.3438(19)
Zr1 C2 2.7353(19)
Zr1 C1 2.735(2)
N1 C2 1.350(2)
N1 C27 1.467(2)
N2 C2 1.327(3)
N2 C21 1.466(3)
N3 C2 1.383(3)
N3 C33 1.443(3)
N3 C34 1.458(3)
N4 C1 1.354(2)
N4 C3 1.469(2)
N5 C1 1.327(2)
N5 C9 1.467(2)
N6 C1 1.387(3)
N6 C16 1.445(3)
N6 C15 1.449(3)
N7 C20 1.457(3)
N7 C19 1.459(3)
N8 C17 1.453(3)
N8 C18 1.460(3)
C3 C8 1.524(3)
C3 C4 1.536(3)
C3 H9 0.9800
C4 C5 1.529(3)
C4 H22A 0.9700
C4 H22B 0.9700
C5 C6 1.521(3)
C5 H32A 0.9700
C5 H32B 0.9700
C6 C7 1.524(3)
C6 H18A 0.9700
C6 H18B 0.9700
C7 C8 1.531(3)
C7 H23A 0.9700
C7 H23B 0.9700
C8 H19A 0.9700
C8 H19B 0.9700
C9 C14 1.530(3)
C9 C10 1.527(3)
C9 H100 0.9800
C10 C11 1.531(3)
C10 H13A 0.9700
C10 H13B 0.9700
C11 C12 1.525(3)
C11 H27A 0.9700
C11 H27B 0.9700
C12 C13 1.523(3)
C12 H26A 0.9700
C12 H26B 0.9700
C13 C14 1.529(3)
C13 H16A 0.9700
C13 H16B 0.9700
C14 H17A 0.9700
C14 H17B 0.9700
C15 H25A 0.9600
C15 H25B 0.9600
C15 H25C 0.9600
C16 H21A 0.9600
C16 H21B 0.9600
C16 H21C 0.9600
C17 H43A 0.9600
C17 H43B 0.9600
C17 H43C 0.9600
C18 H24A 0.9600
C18 H24B 0.9600
C18 H24C 0.9600
C19 H38A 0.9600
C19 H38B 0.9600
C19 H38C 0.9600
C20 H31A 0.9600
C20 H31B 0.9600
C20 H31C 0.9600
C21 C26 1.515(3)
C21 C22 1.522(3)
C21 H30 0.9800
C22 C23 1.531(3)
C22 H36A 0.9700
C22 H36B 0.9700
C23 C24 1.506(4)
C23 H33A 0.9700
C23 H33B 0.9700
C24 C25 1.515(4)
C24 H41A 0.9700
C24 H41B 0.9700
C25 C26 1.534(4)
C25 H40A 0.9700
C25 H40B 0.9700
C26 H29A 0.9700
C26 H29B 0.9700
C27 C32 1.524(3)
C27 C28 1.518(3)
C27 H10 0.9800
C28 C29 1.531(3)
C28 H28A 0.9700
C28 H28B 0.9700
C29 C30 1.521(3)
C29 H35A 0.9700
C29 H35B 0.9700
C30 C31 1.523(3)
C30 H42A 0.9700
C30 H42B 0.9700
C31 C32 1.527(3)
C31 H20A 0.9700
C31 H20B 0.9700
C32 H34A 0.9700
C32 H34B 0.9700
C33 H37A 0.9600
C33 H37B 0.9600
C33 H37C 0.9600
C34 H39A 0.9600
C34 H39B 0.9600
C34 H39C 0.9600
